data_4062226
loop_
_publ_author_name
'Basuli, Falguni'
'Tomaszewski, John'
'Huffman, John C.'
'Mindiola, Daniel J.'

_publ_section_title
;
 Carbon-Oxygen Bond Cleavage Promoted by a Scandium Borohydride Complex
;
_journal_issue 23
_journal_name_full Organometallics
_journal_page_first 4705
_journal_page_last 4714
_journal_paper_doi 10.1021/om030374b
_journal_volume 22
_journal_year 2003
_chemical_formula_sum 'C47 H73 N3 O0.5 Sc'
_chemical_formula_weight 733.04
_space_group_IT_number 14
_symmetry_cell_setting monoclinic
_symmetry_space_group_name_Hall '-P 2ybc'
_symmetry_space_group_name_H-M 'P 1 21/c 1'
_cell_angle_alpha 90.00
_cell_angle_beta 91.364(2)
_cell_angle_gamma 90.00
_cell_formula_units_Z 4
_cell_length_a 20.2074(19)
_cell_length_b 10.7832(10)
_cell_length_c 20.592(2)
_cell_measurement_temperature 138(2)
_cell_volume 4485.7(7)
_diffrn_ambient_temperature 138(2)
_exptl_crystal_density_diffrn 1.085
_cod_original_sg_symbol_H-M 'P 21/c'
_cod_original_formula_sum 'C47 H73 N3 O0.50 Sc'
_cod_database_code 4062226

loop_
_symmetry_equiv_pos_as_xyz
'x, y, z'
'-x, y+1/2, -z+1/2'
'-x, -y, -z'
'x, -y-1/2, z-1/2'

loop_
_atom_site_label
_atom_site_type_symbol
_atom_site_fract_x
_atom_site_fract_y
_atom_site_fract_z
_atom_site_U_iso_or_equiv
_atom_site_adp_type
_atom_site_occupancy
_atom_site_symmetry_multiplicity
_atom_site_calc_flag
_atom_site_refinement_flags
_atom_site_disorder_assembly
_atom_site_disorder_group
Sc1 Sc 0.271191(11) 0.79161(2) 0.819055(11) 0.01371(6) Uani 1 1 d . . .
N2 N 0.18013(5) 0.68800(10) 0.81204(5) 0.0154(2) Uani 1 1 d . . .
C3 C 0.16316(6) 0.62108(12) 0.86373(6) 0.0175(2) Uani 1 1 d . . .
C4 C 0.18483(6) 0.64694(12) 0.92747(6) 0.0180(3) Uani 1 1 d . . .
C5 C 0.21838(6) 0.75098(12) 0.95325(6) 0.0164(2) Uani 1 1 d . . .
N6 N 0.24628(5) 0.83923(10) 0.91736(5) 0.0157(2) Uani 1 1 d . . .
C7 C 0.14407(6) 0.66962(12) 0.75122(6) 0.0160(2) Uani 1 1 d . . .
C8 C 0.08738(6) 0.74306(13) 0.73854(7) 0.0189(3) Uani 1 1 d . . .
C9 C 0.05460(7) 0.72961(14) 0.67845(7) 0.0237(3) Uani 1 1 d . . .
C10 C 0.07617(7) 0.64601(15) 0.63271(7) 0.0247(3) Uani 1 1 d . . .
C11 C 0.13125(7) 0.57322(14) 0.64609(7) 0.0228(3) Uani 1 1 d . . .
C12 C 0.16646(6) 0.58384(12) 0.70530(6) 0.0183(3) Uani 1 1 d . . .
C13 C 0.22722(7) 0.50302(13) 0.71738(7) 0.0229(3) Uani 1 1 d . . .
C14 C 0.28351(8) 0.53984(17) 0.67297(8) 0.0313(3) Uani 1 1 d . . .
C15 C 0.21134(11) 0.36486(16) 0.70944(10) 0.0387(4) Uani 1 1 d . . .
C16 C 0.06122(7) 0.83268(14) 0.78875(7) 0.0245(3) Uani 1 1 d . . .
C17 C 0.03304(9) 0.95170(17) 0.75914(10) 0.0357(4) Uani 1 1 d . . .
C18 C 0.00948(11) 0.7718(2) 0.83115(11) 0.0438(5) Uani 1 1 d . . .
C19 C 0.11931(8) 0.50835(15) 0.85514(8) 0.0261(3) Uani 1 1 d . . .
C20 C 0.22177(8) 0.75860(14) 1.02656(7) 0.0221(3) Uani 1 1 d . . .
C21 C 0.26809(6) 0.95079(12) 0.95099(6) 0.0176(2) Uani 1 1 d . . .
C22 C 0.22293(7) 1.04986(13) 0.95540(7) 0.0213(3) Uani 1 1 d . . .
C23 C 0.24215(8) 1.15427(14) 0.99130(7) 0.0270(3) Uani 1 1 d . . .
C24 C 0.30462(8) 1.16193(14) 1.02039(7) 0.0280(3) Uani 1 1 d . . .
C25 C 0.34941(8) 1.06731(14) 1.01254(7) 0.0245(3) Uani 1 1 d . . .
C26 C 0.33263(7) 0.95932(13) 0.97799(6) 0.0195(3) Uani 1 1 d . . .
C27 C 0.38453(7) 0.85869(13) 0.97047(7) 0.0215(3) Uani 1 1 d . . .
C28 C 0.41245(8) 0.81219(16) 1.03608(8) 0.0290(3) Uani 1 1 d . . .
C29 C 0.44116(8) 0.90541(17) 0.92888(8) 0.0288(3) Uani 1 1 d . . .
C30 C 0.15519(7) 1.04525(14) 0.92132(7) 0.0245(3) Uani 1 1 d . . .
C31 C 0.13749(9) 1.16787(16) 0.88759(9) 0.0339(4) Uani 1 1 d . . .
C32 C 0.10033(9) 1.0068(2) 0.96694(10) 0.0397(4) Uani 1 1 d . . .
N33 N 0.35883(5) 0.70358(11) 0.80924(6) 0.0180(2) Uani 1 1 d . . .
C34 C 0.41476(6) 0.64372(12) 0.83640(6) 0.0160(2) Uani 1 1 d . . .
C35 C 0.40660(6) 0.55244(12) 0.88504(6) 0.0179(2) Uani 1 1 d . . .
C36 C 0.46244(7) 0.49576(13) 0.91299(7) 0.0226(3) Uani 1 1 d . . .
C37 C 0.52576(7) 0.52568(14) 0.89366(7) 0.0243(3) Uani 1 1 d . . .
C38 C 0.53368(7) 0.61441(13) 0.84592(7) 0.0220(3) Uani 1 1 d . . .
C39 C 0.47972(6) 0.67538(12) 0.81710(6) 0.0177(3) Uani 1 1 d . . .
C40 C 0.49025(7) 0.77206(13) 0.76474(7) 0.0212(3) Uani 1 1 d . . .
C41 C 0.55517(8) 0.84393(16) 0.77241(9) 0.0296(3) Uani 1 1 d . . .
C42 C 0.48487(9) 0.71197(16) 0.69718(7) 0.0307(3) Uani 1 1 d . . .
C43 C 0.33824(7) 0.50925(13) 0.90387(7) 0.0207(3) Uani 1 1 d . . .
C44 C 0.32048(8) 0.38746(16) 0.86972(8) 0.0290(3) Uani 1 1 d . . .
C45 C 0.33075(8) 0.49590(15) 0.97743(7) 0.0247(3) Uani 1 1 d . . .
C46 C 0.27608(7) 0.94318(13) 0.74578(7) 0.0209(3) Uani 1 1 d . . .
C47 C 0.20661(8) 0.99384(15) 0.73203(9) 0.0297(3) Uani 1 1 d . . .
C48 C 0.31682(9) 1.04136(16) 0.78255(8) 0.0306(3) Uani 1 1 d . . .
C49 C 0.30832(8) 0.91585(16) 0.68114(8) 0.0293(3) Uani 1 1 d . . .
C50 C 0.0695(6) 0.4292(18) 1.0582(6) 0.127(5) Uani 0.50 1 d P . .
C51 C -0.1107(5) 0.5991(6) 0.9387(3) 0.0628(14) Uani 0.50 1 d P . .
C52 C -0.0649(4) 0.4926(7) 0.9427(3) 0.0552(17) Uani 0.50 1 d P . .
O53 O -0.02045(15) 0.5085(5) 0.9964(2) 0.0583(11) Uani 0.50 1 d P . .
C54 C 0.0186(3) 0.3998(7) 1.0097(3) 0.0792(18) Uani 0.50 1 d P . .
H55 H 0.1697(8) 0.5892(16) 0.9587(8) 0.023(4) Uiso 1 1 d . . .
H56 H 0.0166(8) 0.7799(16) 0.6682(8) 0.025(4) Uiso 1 1 d . . .
H57 H 0.0531(9) 0.6352(16) 0.5926(9) 0.032(5) Uiso 1 1 d . . .
H58 H 0.1470(8) 0.5146(15) 0.6146(8) 0.025(4) Uiso 1 1 d . . .
H59 H 0.2415(8) 0.5140(15) 0.7616(8) 0.022(4) Uiso 1 1 d . . .
H60 H 0.2700(9) 0.5220(17) 0.6253(9) 0.037(5) Uiso 1 1 d . . .
H61 H 0.3208(10) 0.4915(18) 0.6833(9) 0.039(5) Uiso 1 1 d . . .
H62 H 0.2955(9) 0.6291(18) 0.6763(9) 0.033(5) Uiso 1 1 d . . .
H63 H 0.1766(12) 0.342(2) 0.7351(11) 0.056(7) Uiso 1 1 d . . .
H64 H 0.2002(10) 0.3462(18) 0.6661(10) 0.043(5) Uiso 1 1 d . . .
H65 H 0.2506(11) 0.314(2) 0.7204(11) 0.054(6) Uiso 1 1 d . . .
H66 H 0.0979(8) 0.8532(16) 0.8166(8) 0.027(4) Uiso 1 1 d . . .
H67 H -0.0097(10) 0.9324(19) 0.7380(10) 0.047(6) Uiso 1 1 d . . .
H68 H 0.0216(10) 1.0116(19) 0.7925(10) 0.045(6) Uiso 1 1 d . . .
H69 H 0.0648(11) 0.9931(19) 0.7289(10) 0.048(6) Uiso 1 1 d . . .
H70 H -0.0088(10) 0.835(2) 0.8629(11) 0.051(6) Uiso 1 1 d . . .
H71 H 0.0265(10) 0.698(2) 0.8544(11) 0.050(6) Uiso 1 1 d . . .
H72 H -0.0271(10) 0.7492(19) 0.8033(10) 0.043(6) Uiso 1 1 d . . .
H73 H 0.1464(10) 0.442(2) 0.8382(10) 0.052(6) Uiso 1 1 d . . .
H74 H 0.0855(10) 0.5210(19) 0.8255(10) 0.049(6) Uiso 1 1 d . . .
H75 H 0.0997(10) 0.485(2) 0.8960(11) 0.053(6) Uiso 1 1 d . . .
H76 H 0.1986(10) 0.6926(19) 1.0444(9) 0.041(5) Uiso 1 1 d . . .
H77 H 0.2067(11) 0.839(2) 1.0424(11) 0.060(7) Uiso 1 1 d . . .
H78 H 0.2661(11) 0.7614(19) 1.0431(10) 0.046(6) Uiso 1 1 d . . .
H79 H 0.2140(8) 1.2228(16) 0.9954(8) 0.029(4) Uiso 1 1 d . . .
H80 H 0.3168(9) 1.2319(18) 1.0440(9) 0.034(5) Uiso 1 1 d . . .
H81 H 0.3932(8) 1.0737(16) 1.0319(8) 0.027(4) Uiso 1 1 d . . .
H82 H 0.3652(8) 0.7911(14) 0.9502(7) 0.018(4) Uiso 1 1 d . . .
H83 H 0.4432(9) 0.7446(17) 1.0284(8) 0.028(4) Uiso 1 1 d . . .
H84 H 0.4362(9) 0.8776(17) 1.0588(9) 0.034(5) Uiso 1 1 d . . .
H85 H 0.3790(10) 0.7807(18) 1.0645(9) 0.040(5) Uiso 1 1 d . . .
H86 H 0.4625(9) 0.9787(18) 0.9487(9) 0.035(5) Uiso 1 1 d . . .
H87 H 0.4739(9) 0.8410(18) 0.9250(9) 0.035(5) Uiso 1 1 d . . .
H88 H 0.4260(9) 0.9297(17) 0.8852(9) 0.035(5) Uiso 1 1 d . . .
H89 H 0.1565(8) 0.9821(16) 0.8884(8) 0.027(4) Uiso 1 1 d . . .
H90 H 0.0967(10) 1.1573(17) 0.8606(9) 0.037(5) Uiso 1 1 d . . .
H91 H 0.1735(10) 1.1957(19) 0.8597(10) 0.046(6) Uiso 1 1 d . . .
H92 H 0.1281(10) 1.2333(19) 0.9179(10) 0.043(5) Uiso 1 1 d . . .
H93 H 0.0973(10) 1.067(2) 1.0020(11) 0.055(6) Uiso 1 1 d . . .
H94 H 0.1072(10) 0.922(2) 0.9861(10) 0.055(6) Uiso 1 1 d . . .
H95 H 0.0576(11) 1.0032(19) 0.9428(10) 0.051(6) Uiso 1 1 d . . .
H96 H 0.3708(9) 0.7386(18) 0.7735(9) 0.035(5) Uiso 1 1 d . . .
H97 H 0.4570(8) 0.4335(16) 0.9452(8) 0.026(4) Uiso 1 1 d . . .
H98 H 0.5635(9) 0.4843(16) 0.9131(9) 0.032(5) Uiso 1 1 d . . .
H99 H 0.5781(8) 0.6343(15) 0.8327(8) 0.024(4) Uiso 1 1 d . . .
H100 H 0.4546(8) 0.8322(15) 0.7669(7) 0.020(4) Uiso 1 1 d . . .
H101 H 0.5599(10) 0.8798(19) 0.8181(10) 0.046(6) Uiso 1 1 d . . .
H102 H 0.5953(10) 0.7909(17) 0.7635(9) 0.038(5) Uiso 1 1 d . . .
H103 H 0.5570(9) 0.9168(18) 0.7418(9) 0.036(5) Uiso 1 1 d . . .
H104 H 0.4880(9) 0.7724(17) 0.6634(9) 0.035(5) Uiso 1 1 d . . .
H105 H 0.4397(10) 0.6684(18) 0.6893(9) 0.041(5) Uiso 1 1 d . . .
H106 H 0.5191(9) 0.6503(18) 0.6908(9) 0.038(5) Uiso 1 1 d . . .
H107 H 0.3069(8) 0.5742(15) 0.8896(8) 0.022(4) Uiso 1 1 d . . .
H108 H 0.3233(9) 0.3950(17) 0.8218(9) 0.034(5) Uiso 1 1 d . . .
H109 H 0.3490(9) 0.3215(18) 0.8856(9) 0.035(5) Uiso 1 1 d . . .
H110 H 0.2727(9) 0.3623(17) 0.8791(9) 0.035(5) Uiso 1 1 d . . .
H111 H 0.3584(8) 0.4321(16) 0.9959(8) 0.023(4) Uiso 1 1 d . . .
H112 H 0.3412(9) 0.5762(18) 1.0004(9) 0.037(5) Uiso 1 1 d . . .
H113 H 0.2837(9) 0.4714(16) 0.9866(9) 0.033(5) Uiso 1 1 d . . .
H114 H 0.1811(10) 1.0142(18) 0.7738(10) 0.045(5) Uiso 1 1 d . . .
H115 H 0.1792(9) 0.9320(18) 0.7045(9) 0.040(5) Uiso 1 1 d . . .
H116 H 0.2056(9) 1.0732(19) 0.7075(9) 0.042(5) Uiso 1 1 d . . .
H117 H 0.3170(9) 1.1254(19) 0.7609(9) 0.042(5) Uiso 1 1 d . . .
H118 H 0.3639(10) 1.0177(18) 0.7901(9) 0.041(5) Uiso 1 1 d . . .
H119 H 0.3015(9) 1.0600(18) 0.8244(10) 0.040(5) Uiso 1 1 d . . .
H120 H 0.3084(9) 0.9907(18) 0.6542(9) 0.039(5) Uiso 1 1 d . . .
H121 H 0.3541(10) 0.8852(18) 0.6844(9) 0.042(5) Uiso 1 1 d . . .
H122 H 0.2855(9) 0.8517(19) 0.6556(10) 0.041(5) Uiso 1 1 d . . .
H1 H -0.0419(17) 0.503(3) 0.9008(16) 0.018(8) Uiso 0.50 1 d P . .
H9 H -0.085(2) 0.421(5) 0.950(2) 0.048(13) Uiso 0.50 1 d P . .
H8 H -0.091(2) 0.678(4) 0.9357(19) 0.035(10) Uiso 0.50 1 d P . .
H37 H -0.136(2) 0.587(5) 0.974(3) 0.066(15) Uiso 0.50 1 d P . .
H46 H -0.138(3) 0.583(6) 0.910(3) 0.08(2) Uiso 0.50 1 d P . .
H39 H -0.014(3) 0.329(6) 1.030(3) 0.11(2) Uiso 0.50 1 d P . .
H50 H 0.095(4) 0.502(9) 1.059(4) 0.09(3) Uiso 0.50 1 d P . .
H2 H 0.043(3) 0.373(5) 0.970(3) 0.086(17) Uiso 0.50 1 d P . .

loop_
_atom_site_aniso_label
_atom_site_aniso_U_11
_atom_site_aniso_U_22
_atom_site_aniso_U_33
_atom_site_aniso_U_23
_atom_site_aniso_U_13
_atom_site_aniso_U_12
Sc1 0.01222(11) 0.01399(11) 0.01488(11) 0.00166(9) -0.00051(8) -0.00038(9)
N2 0.0140(5) 0.0162(5) 0.0159(5) 0.0006(4) -0.0014(4) 0.0000(4)
C3 0.0143(6) 0.0170(6) 0.0211(6) 0.0016(5) -0.0010(5) -0.0007(5)
C4 0.0176(6) 0.0185(6) 0.0181(6) 0.0037(5) 0.0010(5) -0.0018(5)
C5 0.0138(6) 0.0189(6) 0.0166(6) 0.0016(5) 0.0000(5) 0.0022(5)
N6 0.0140(5) 0.0160(5) 0.0171(5) -0.0001(4) -0.0010(4) -0.0009(4)
C7 0.0140(6) 0.0171(6) 0.0169(6) 0.0033(5) -0.0024(5) -0.0042(5)
C8 0.0149(6) 0.0201(6) 0.0216(6) 0.0031(5) -0.0008(5) -0.0027(5)
C9 0.0163(6) 0.0283(8) 0.0261(7) 0.0052(6) -0.0044(5) -0.0031(5)
C10 0.0216(7) 0.0348(8) 0.0176(6) 0.0043(6) -0.0050(5) -0.0072(6)
C11 0.0242(7) 0.0264(7) 0.0179(6) -0.0006(5) -0.0002(5) -0.0056(6)
C12 0.0186(6) 0.0174(6) 0.0187(6) 0.0020(5) -0.0015(5) -0.0029(5)
C13 0.0274(7) 0.0215(7) 0.0194(6) -0.0024(5) -0.0045(5) 0.0046(5)
C14 0.0250(8) 0.0388(9) 0.0301(8) -0.0032(7) 0.0002(6) 0.0100(7)
C15 0.0547(12) 0.0217(8) 0.0392(10) -0.0023(7) -0.0086(9) 0.0050(8)
C16 0.0199(7) 0.0251(7) 0.0284(7) -0.0009(6) -0.0033(6) 0.0045(5)
C17 0.0284(8) 0.0326(9) 0.0458(10) 0.0016(8) -0.0050(8) 0.0138(7)
C18 0.0419(11) 0.0434(11) 0.0468(11) -0.0007(9) 0.0189(9) 0.0032(9)
C19 0.0277(8) 0.0266(8) 0.0239(7) 0.0047(6) -0.0035(6) -0.0128(6)
C20 0.0262(7) 0.0245(7) 0.0154(6) 0.0010(5) 0.0006(5) -0.0031(6)
C21 0.0216(6) 0.0160(6) 0.0150(6) 0.0003(5) 0.0001(5) -0.0029(5)
C22 0.0258(7) 0.0176(6) 0.0206(6) 0.0021(5) 0.0012(5) 0.0011(5)
C23 0.0369(8) 0.0171(7) 0.0268(7) -0.0002(6) 0.0006(6) 0.0031(6)
C24 0.0404(9) 0.0176(7) 0.0258(7) -0.0033(6) -0.0019(6) -0.0075(6)
C25 0.0292(7) 0.0225(7) 0.0218(7) 0.0003(5) -0.0029(6) -0.0079(6)
C26 0.0229(6) 0.0195(6) 0.0160(6) 0.0012(5) -0.0002(5) -0.0038(5)
C27 0.0193(6) 0.0234(7) 0.0215(6) -0.0023(5) -0.0037(5) -0.0028(5)
C28 0.0257(7) 0.0319(8) 0.0291(8) 0.0037(6) -0.0080(6) -0.0019(6)
C29 0.0218(7) 0.0373(9) 0.0272(8) -0.0042(7) -0.0008(6) -0.0037(6)
C30 0.0265(7) 0.0213(7) 0.0256(7) 0.0014(6) -0.0025(6) 0.0057(6)
C31 0.0387(9) 0.0260(8) 0.0367(9) 0.0056(7) -0.0060(8) 0.0094(7)
C32 0.0272(9) 0.0505(11) 0.0413(10) 0.0130(9) -0.0009(7) 0.0036(8)
N33 0.0151(5) 0.0205(5) 0.0184(5) 0.0059(4) -0.0001(4) 0.0011(4)
C34 0.0152(6) 0.0160(6) 0.0168(6) -0.0006(5) -0.0011(5) 0.0023(5)
C35 0.0177(6) 0.0173(6) 0.0188(6) 0.0010(5) 0.0001(5) 0.0024(5)
C36 0.0216(7) 0.0229(7) 0.0232(7) 0.0070(6) -0.0001(5) 0.0042(5)
C37 0.0184(6) 0.0280(7) 0.0263(7) 0.0035(6) -0.0028(5) 0.0068(5)
C38 0.0151(6) 0.0259(7) 0.0250(7) 0.0006(6) 0.0005(5) 0.0022(5)
C39 0.0160(6) 0.0182(6) 0.0190(6) -0.0008(5) 0.0003(5) 0.0007(5)
C40 0.0167(6) 0.0218(7) 0.0254(7) 0.0034(5) 0.0022(5) 0.0014(5)
C41 0.0210(7) 0.0290(8) 0.0388(9) 0.0060(7) 0.0035(6) -0.0037(6)
C42 0.0373(9) 0.0331(8) 0.0217(7) 0.0053(7) 0.0025(6) -0.0012(7)
C43 0.0178(6) 0.0216(7) 0.0226(6) 0.0061(5) 0.0008(5) 0.0020(5)
C44 0.0254(8) 0.0330(8) 0.0285(8) 0.0003(6) -0.0021(6) -0.0067(6)
C45 0.0243(7) 0.0259(7) 0.0240(7) 0.0047(6) 0.0037(6) 0.0000(6)
C46 0.0198(6) 0.0206(6) 0.0222(6) 0.0059(5) -0.0004(5) -0.0007(5)
C47 0.0230(7) 0.0261(8) 0.0400(9) 0.0064(7) -0.0001(6) 0.0008(6)
C48 0.0317(8) 0.0314(8) 0.0285(8) 0.0009(7) -0.0033(7) -0.0042(7)
C49 0.0317(8) 0.0305(8) 0.0257(7) 0.0038(6) 0.0030(6) 0.0019(7)
C50 0.070(6) 0.190(15) 0.122(8) 0.075(9) 0.015(6) -0.030(9)
C51 0.085(5) 0.054(3) 0.050(3) 0.000(2) 0.018(4) -0.007(3)
C52 0.063(4) 0.060(3) 0.045(3) -0.023(3) 0.031(3) -0.031(3)
O53 0.078(3) 0.053(2) 0.0444(17) -0.0029(15) 0.021(3) -0.016(3)
C54 0.085(4) 0.088(5) 0.067(4) 0.023(3) 0.044(3) 0.007(4)

loop_
_geom_bond_atom_site_label_1
_geom_bond_atom_site_label_2
_geom_bond_distance
_geom_bond_site_symmetry_2
_geom_bond_publ_flag
Sc1 N33 2.0237(11) . ?
Sc1 N2 2.1546(11) . ?
Sc1 N6 2.1594(11) . ?
Sc1 C46 2.2282(13) . ?
N2 C3 1.3374(16) . ?
N2 C7 1.4475(16) . ?
C3 C4 1.4018(18) . ?
C3 C19 1.5123(19) . ?
C4 C5 1.4082(18) . ?
C5 N6 1.3378(17) . ?
C5 C20 1.5117(18) . ?
N6 C21 1.4514(16) . ?
C7 C12 1.4054(19) . ?
C7 C8 1.4119(18) . ?
C8 C9 1.3972(19) . ?
C8 C16 1.519(2) . ?
C9 C10 1.382(2) . ?
C10 C11 1.384(2) . ?
C11 C12 1.4017(18) . ?
C12 C13 1.5211(19) . ?
C13 C14 1.529(2) . ?
C13 C15 1.532(2) . ?
C16 C17 1.525(2) . ?
C16 C18 1.526(2) . ?
C21 C26 1.4085(18) . ?
C21 C22 1.4093(19) . ?
C22 C23 1.397(2) . ?
C22 C30 1.524(2) . ?
C23 C24 1.387(2) . ?
C24 C25 1.376(2) . ?
C25 C26 1.4021(19) . ?
C26 C27 1.519(2) . ?
C27 C29 1.531(2) . ?
C27 C28 1.536(2) . ?
C30 C32 1.527(2) . ?
C30 C31 1.532(2) . ?
N33 C34 1.4060(16) . ?
C34 C35 1.4168(18) . ?
C34 C39 1.4221(18) . ?
C35 C36 1.3954(18) . ?
C35 C43 1.5168(19) . ?
C36 C37 1.387(2) . ?
C37 C38 1.384(2) . ?
C38 C39 1.3937(18) . ?
C39 C40 1.5184(19) . ?
C40 C41 1.528(2) . ?
C40 C42 1.536(2) . ?
C43 C44 1.528(2) . ?
C43 C45 1.533(2) . ?
C46 C49 1.525(2) . ?
C46 C47 1.527(2) . ?
C46 C48 1.530(2) . ?
C50 C52 0.848(18) 3_567 ?
C50 C51 0.887(12) 3_567 ?
C50 C54 1.452(14) . ?
C50 O53 1.626(13) 3_567 ?
C51 C50 0.887(12) 3_567 ?
C51 C52 1.476(12) . ?
C52 C50 0.848(18) 3_567 ?
C52 O53 1.417(8) . ?
C52 C54 1.770(10) 3_567 ?
O53 O53 0.856(6) 3_567 ?
O53 C54 0.997(8) 3_567 ?
O53 C54 1.436(9) . ?
O53 C50 1.626(13) 3_567 ?
C54 O53 0.997(8) 3_567 ?
C54 C52 1.770(10) 3_567 ?
